data_4300490
_journal_name_full 'Inorganic Chemistry'
_journal_paper_doi 10.1021/ic051433b
_journal_year 2006
_chemical_formula_moiety 'C42 H60 N8 Zn2'
_chemical_formula_sum 'C42 H60 N8 Zn2'
_chemical_formula_weight 807.72
_space_group_IT_number 61
_symmetry_cell_setting orthorhombic
_symmetry_space_group_name_Hall '-P 2ac 2ab'
_symmetry_space_group_name_H-M 'P b c a'
_cell_angle_alpha 90.00
_cell_angle_beta 90.00
_cell_angle_gamma 90.00
_cell_formula_units_Z 8
_cell_length_a 17.940(3)
_cell_length_b 20.849(3)
_cell_length_c 21.870(3)
_cell_measurement_temperature 150(2)
_cell_volume 8180(4)
_diffrn_ambient_temperature 150(2)
_exptl_crystal_density_diffrn 1.312
_cod_depositor_comments
;
The following automatic conversions were performed:
'_symmetry_cell_setting' value 'Orthorhombic' changed to 'orthorhombic'
according to '/home/saulius/struct/CIF-dictionaries/cif_core.dic'
dictionary named 'cif_core.dic' version 2.4.1 from 2010-06-29.

Automatic conversion script
Id: cif_fix_enum 1527 2010-12-29 10:47:43Z saulius 
;
_cod_database_code 4300490

loop_
_symmetry_equiv_pos_as_xyz
'x, y, z'
'-x+1/2, -y, z+1/2'
'-x, y+1/2, -z+1/2'
'x+1/2, -y+1/2, -z'
'-x, -y, -z'
'x-1/2, y, -z-1/2'
'x, -y-1/2, z-1/2'
'-x-1/2, y-1/2, z'

loop_
_atom_site_label
_atom_site_type_symbol
_atom_site_fract_x
_atom_site_fract_y
_atom_site_fract_z
_atom_site_U_iso_or_equiv
_atom_site_adp_type
_atom_site_occupancy
_atom_site_symmetry_multiplicity
_atom_site_calc_flag
_atom_site_refinement_flags
_atom_site_disorder_assembly
_atom_site_disorder_group
Zn1 Zn 0.812915(19) 0.764783(18) 0.559906(18) 0.02242(10) Uani 1 1 d . . .
Zn2 Zn 0.808487(19) 0.935198(18) 0.712078(17) 0.02196(10) Uani 1 1 d . . .
N1 N 0.87178(14) 0.69207(12) 0.51889(13) 0.0230(6) Uani 1 1 d . . .
N2 N 0.88134(14) 0.82246(12) 0.51509(12) 0.0213(6) Uani 1 1 d . . .
N3 N 0.77294(13) 0.93510(12) 0.62696(12) 0.0204(6) Uani 1 1 d . . .
N4 N 0.69709(14) 0.93946(13) 0.73524(13) 0.0235(6) Uani 1 1 d . . .
N5 N 0.70167(14) 0.75892(13) 0.53581(13) 0.0241(6) Uani 1 1 d . . .
N6 N 0.77703(14) 0.76507(12) 0.64446(12) 0.0203(6) Uani 1 1 d . . .
N7 N 0.88208(14) 0.87980(13) 0.75487(13) 0.0222(6) Uani 1 1 d . . .
N8 N 0.86707(14) 1.01014(13) 0.75271(14) 0.0253(6) Uani 1 1 d . . .
C1 C 0.9440(2) 0.59405(18) 0.5422(2) 0.0477(11) Uani 1 1 d . . .
H1A H 0.9789 0.6024 0.5086 0.072 Uiso 1 1 calc R . .
H1B H 0.9402 0.5477 0.5490 0.072 Uiso 1 1 calc R . .
H1C H 0.9621 0.6149 0.5795 0.072 Uiso 1 1 calc R . .
C2 C 0.8124(2) 0.60791(17) 0.57699(17) 0.0363(9) Uani 1 1 d . . .
H2A H 0.7633 0.6246 0.5656 0.055 Uiso 1 1 calc R . .
H2B H 0.8296 0.6292 0.6144 0.055 Uiso 1 1 calc R . .
H2C H 0.8089 0.5616 0.5841 0.055 Uiso 1 1 calc R . .
C3 C 0.8390(2) 0.58988(18) 0.46660(18) 0.0402(10) Uani 1 1 d . . .
H3A H 0.7897 0.6072 0.4566 0.060 Uiso 1 1 calc R . .
H3B H 0.8355 0.5433 0.4722 0.060 Uiso 1 1 calc R . .
H3C H 0.8737 0.5993 0.4332 0.060 Uiso 1 1 calc R . .
C4 C 0.86745(18) 0.62079(15) 0.52562(17) 0.0268(8) Uani 1 1 d . . .
C5 C 0.91228(17) 0.71776(16) 0.47600(16) 0.0245(7) Uani 1 1 d . . .
H5A H 0.9380 0.6913 0.4477 0.029 Uiso 1 1 calc R . .
C6 C 0.91782(17) 0.78607(15) 0.47177(15) 0.0229(7) Uani 1 1 d . . .
C7 C 0.95479(18) 0.82614(16) 0.43082(16) 0.0261(7) Uani 1 1 d . . .
H7A H 0.9835 0.8133 0.3964 0.031 Uiso 1 1 calc R . .
C8 C 0.94135(18) 0.88908(16) 0.45025(15) 0.0258(7) Uani 1 1 d . . .
H8A H 0.9596 0.9272 0.4317 0.031 Uiso 1 1 calc R . .
C9 C 0.89590(16) 0.88508(15) 0.50222(15) 0.0208(7) Uani 1 1 d . . .
C10 C 0.87293(16) 0.93896(15) 0.54503(15) 0.0210(7) Uani 1 1 d . . .
C11 C 0.92836(17) 0.94013(17) 0.59898(16) 0.0273(8) Uani 1 1 d . . .
H11A H 0.9262 0.8991 0.6208 0.041 Uiso 1 1 calc R . .
H11B H 0.9151 0.9750 0.6270 0.041 Uiso 1 1 calc R . .
H11C H 0.9790 0.9470 0.5834 0.041 Uiso 1 1 calc R . .
C12 C 0.87745(19) 1.00412(16) 0.51167(17) 0.0294(8) Uani 1 1 d . . .
H12A H 0.8427 1.0042 0.4771 0.044 Uiso 1 1 calc R . .
H12B H 0.9283 1.0109 0.4967 0.044 Uiso 1 1 calc R . .
H12C H 0.8641 1.0386 0.5401 0.044 Uiso 1 1 calc R . .
C13 C 0.79305(16) 0.93067(15) 0.56730(15) 0.0208(7) Uani 1 1 d . . .
C14 C 0.72990(17) 0.92527(15) 0.53004(16) 0.0236(7) Uani 1 1 d . . .
H14A H 0.7293 0.9214 0.4868 0.028 Uiso 1 1 calc R . .
C15 C 0.66825(17) 0.92675(15) 0.56864(16) 0.0244(7) Uani 1 1 d . . .
H15A H 0.6174 0.9241 0.5568 0.029 Uiso 1 1 calc R . .
C16 C 0.69532(17) 0.93283(15) 0.62769(15) 0.0223(7) Uani 1 1 d . . .
C17 C 0.65909(17) 0.93626(15) 0.68531(15) 0.0225(7) Uani 1 1 d . . .
H17A H 0.6062 0.9362 0.6871 0.027 Uiso 1 1 calc R . .
C18 C 0.65796(18) 0.94587(17) 0.79481(16) 0.0282(8) Uani 1 1 d . . .
C19 C 0.6202(2) 1.01107(19) 0.79840(19) 0.0433(10) Uani 1 1 d . . .
H19A H 0.6575 1.0449 0.7927 0.065 Uiso 1 1 calc R . .
H19B H 0.5965 1.0160 0.8385 0.065 Uiso 1 1 calc R . .
H19C H 0.5823 1.0143 0.7663 0.065 Uiso 1 1 calc R . .
C20 C 0.7173(2) 0.9395(2) 0.84431(17) 0.0383(9) Uani 1 1 d . . .
H20A H 0.7552 0.9728 0.8387 0.057 Uiso 1 1 calc R . .
H20B H 0.7408 0.8971 0.8414 0.057 Uiso 1 1 calc R . .
H20C H 0.6941 0.9443 0.8846 0.057 Uiso 1 1 calc R . .
C21 C 0.59913(19) 0.89330(19) 0.80410(17) 0.0344(9) Uani 1 1 d . . .
H21A H 0.6230 0.8511 0.8018 0.052 Uiso 1 1 calc R . .
H21B H 0.5610 0.8967 0.7721 0.052 Uiso 1 1 calc R . .
H21C H 0.5758 0.8985 0.8443 0.052 Uiso 1 1 calc R . .
C22 C 0.6303(2) 0.68272(18) 0.47235(19) 0.0384(9) Uani 1 1 d . . .
H22A H 0.6697 0.6508 0.4782 0.058 Uiso 1 1 calc R . .
H22B H 0.6071 0.6764 0.4322 0.058 Uiso 1 1 calc R . .
H22C H 0.5926 0.6778 0.5044 0.058 Uiso 1 1 calc R . .
C23 C 0.7232(2) 0.7594(2) 0.42625(16) 0.0357(9) Uani 1 1 d . . .
H23A H 0.7438 0.8029 0.4290 0.054 Uiso 1 1 calc R . .
H23B H 0.7006 0.7532 0.3859 0.054 Uiso 1 1 calc R . .
H23C H 0.7632 0.7280 0.4321 0.054 Uiso 1 1 calc R . .
C24 C 0.60197(19) 0.80016(18) 0.46581(17) 0.0332(9) Uani 1 1 d . . .
H24A H 0.6232 0.8434 0.4680 0.050 Uiso 1 1 calc R . .
H24B H 0.5639 0.7952 0.4976 0.050 Uiso 1 1 calc R . .
H24C H 0.5793 0.7937 0.4255 0.050 Uiso 1 1 calc R . .
C25 C 0.66399(18) 0.75034(17) 0.47571(16) 0.0280(8) Uani 1 1 d . . .
C26 C 0.66353(17) 0.76292(16) 0.58586(16) 0.0252(7) Uani 1 1 d . . .
H26A H 0.6106 0.7625 0.5842 0.030 Uiso 1 1 calc R . .
C27 C 0.69982(16) 0.76792(15) 0.64322(16) 0.0229(7) Uani 1 1 d . . .
C28 C 0.67232(18) 0.77526(16) 0.70235(16) 0.0269(8) Uani 1 1 d . . .
H28A H 0.6215 0.7783 0.7141 0.032 Uiso 1 1 calc R . .
C29 C 0.73393(18) 0.77726(16) 0.74074(16) 0.0259(8) Uani 1 1 d . . .
H29A H 0.7333 0.7821 0.7839 0.031 Uiso 1 1 calc R . .
C30 C 0.79730(17) 0.77083(14) 0.70376(16) 0.0220(7) Uani 1 1 d . . .
C31 C 0.87693(17) 0.76210(16) 0.72593(15) 0.0244(7) Uani 1 1 d . . .
C32 C 0.93249(17) 0.75651(18) 0.67304(16) 0.0311(8) Uani 1 1 d . . .
H32A H 0.9312 0.7959 0.6486 0.047 Uiso 1 1 calc R . .
H32B H 0.9190 0.7199 0.6473 0.047 Uiso 1 1 calc R . .
H32C H 0.9828 0.7502 0.6894 0.047 Uiso 1 1 calc R . .
C33 C 0.8799(2) 0.69941(17) 0.76360(18) 0.0352(9) Uani 1 1 d . . .
H33A H 0.8446 0.7022 0.7977 0.053 Uiso 1 1 calc R . .
H33B H 0.9304 0.6932 0.7796 0.053 Uiso 1 1 calc R . .
H33C H 0.8665 0.6631 0.7374 0.053 Uiso 1 1 calc R . .
C34 C 0.90192(16) 0.81792(15) 0.76612(15) 0.0225(7) Uani 1 1 d . . .
C35 C 0.95363(17) 0.81605(17) 0.81390(16) 0.0267(8) Uani 1 1 d . . .
H35A H 0.9760 0.7787 0.8308 0.032 Uiso 1 1 calc R . .
C36 C 0.96635(17) 0.87931(16) 0.83222(16) 0.0254(7) Uani 1 1 d . . .
H36A H 0.9990 0.8932 0.8637 0.031 Uiso 1 1 calc R . .
C37 C 0.92186(17) 0.91788(16) 0.79542(15) 0.0239(7) Uani 1 1 d . . .
C38 C 0.91351(17) 0.98569(16) 0.79116(16) 0.0256(7) Uani 1 1 d . . .
H38A H 0.9423 1.0130 0.8168 0.031 Uiso 1 1 calc R . .
C39 C 0.86008(19) 1.08121(16) 0.74596(18) 0.0293(8) Uani 1 1 d . . .
C40 C 0.7985(2) 1.09322(19) 0.6999(2) 0.0512(12) Uani 1 1 d . . .
H40A H 0.8122 1.0740 0.6605 0.077 Uiso 1 1 calc R . .
H40B H 0.7915 1.1395 0.6947 0.077 Uiso 1 1 calc R . .
H40C H 0.7521 1.0739 0.7146 0.077 Uiso 1 1 calc R . .
C41 C 0.8378(3) 1.1115(2) 0.8072(2) 0.0646(14) Uani 1 1 d . . .
H41A H 0.7905 1.0930 0.8211 0.097 Uiso 1 1 calc R . .
H41B H 0.8320 1.1580 0.8021 0.097 Uiso 1 1 calc R . .
H41C H 0.8766 1.1030 0.8377 0.097 Uiso 1 1 calc R . .
C42 C 0.9324(2) 1.1092(2) 0.7233(3) 0.0699(17) Uani 1 1 d . . .
H42A H 0.9454 1.0897 0.6840 0.105 Uiso 1 1 calc R . .
H42B H 0.9719 1.1006 0.7531 0.105 Uiso 1 1 calc R . .
H42C H 0.9268 1.1557 0.7181 0.105 Uiso 1 1 calc R . .

loop_
_atom_site_aniso_label
_atom_site_aniso_U_11
_atom_site_aniso_U_22
_atom_site_aniso_U_33
_atom_site_aniso_U_23
_atom_site_aniso_U_13
_atom_site_aniso_U_12
Zn1 0.01909(17) 0.02312(19) 0.0250(2) 0.00018(16) 0.00400(16) -0.00133(15)
Zn2 0.01850(17) 0.02388(19) 0.0235(2) -0.00083(16) -0.00239(15) 0.00259(15)
N1 0.0228(13) 0.0171(14) 0.0291(17) 0.0000(12) 0.0017(12) -0.0017(10)
N2 0.0197(12) 0.0206(14) 0.0236(16) -0.0001(12) 0.0033(11) -0.0005(10)
N3 0.0172(12) 0.0191(13) 0.0249(16) 0.0018(12) -0.0004(11) 0.0011(10)
N4 0.0220(13) 0.0226(14) 0.0258(16) -0.0004(12) 0.0039(11) 0.0025(11)
N5 0.0237(14) 0.0226(14) 0.0260(16) 0.0030(12) -0.0002(11) -0.0001(11)
N6 0.0204(13) 0.0182(13) 0.0224(16) 0.0022(12) 0.0020(11) 0.0005(10)
N7 0.0187(12) 0.0240(15) 0.0240(16) 0.0012(12) -0.0025(11) 0.0002(11)
N8 0.0234(13) 0.0210(14) 0.0317(17) -0.0032(13) 0.0007(12) 0.0023(11)
C1 0.035(2) 0.024(2) 0.084(4) 0.009(2) -0.001(2) -0.0001(16)
C2 0.047(2) 0.0280(19) 0.034(2) 0.0034(16) 0.0078(18) -0.0010(17)
C3 0.051(2) 0.030(2) 0.039(2) -0.0050(18) 0.0070(19) -0.0098(17)
C4 0.0255(17) 0.0177(17) 0.037(2) -0.0010(15) 0.0038(15) -0.0010(13)
C5 0.0217(16) 0.0261(18) 0.0256(19) -0.0024(15) 0.0038(14) 0.0005(13)
C6 0.0204(15) 0.0238(17) 0.0246(19) -0.0025(14) 0.0010(13) 0.0003(12)
C7 0.0276(17) 0.0277(18) 0.0230(19) -0.0012(15) 0.0060(14) -0.0005(14)
C8 0.0292(17) 0.0231(17) 0.025(2) 0.0040(14) 0.0034(14) -0.0031(13)
C9 0.0178(15) 0.0217(17) 0.0229(18) 0.0012(14) -0.0018(12) -0.0008(12)
C10 0.0192(15) 0.0216(16) 0.0221(18) 0.0003(14) 0.0006(12) -0.0006(12)
C11 0.0208(16) 0.0310(19) 0.030(2) -0.0019(16) 0.0012(14) -0.0011(14)
C12 0.0286(18) 0.0243(18) 0.035(2) 0.0029(16) 0.0060(15) 0.0012(14)
C13 0.0220(15) 0.0161(15) 0.0243(18) 0.0028(14) 0.0009(12) -0.0007(12)
C14 0.0235(16) 0.0273(18) 0.0202(19) -0.0018(14) -0.0033(13) 0.0015(13)
C15 0.0175(15) 0.0247(18) 0.031(2) -0.0009(15) -0.0029(13) -0.0004(12)
C16 0.0209(15) 0.0189(15) 0.0271(19) 0.0007(14) 0.0004(13) 0.0004(13)
C17 0.0180(14) 0.0225(17) 0.0268(19) 0.0000(14) -0.0006(13) 0.0021(13)
C18 0.0253(16) 0.032(2) 0.027(2) -0.0012(16) 0.0029(14) 0.0021(14)
C19 0.055(2) 0.036(2) 0.039(3) -0.0016(19) 0.0135(19) 0.0148(19)
C20 0.0326(19) 0.059(3) 0.023(2) -0.0047(19) -0.0009(15) 0.0027(18)
C21 0.0287(18) 0.045(2) 0.030(2) 0.0036(18) 0.0038(15) 0.0029(16)
C22 0.043(2) 0.035(2) 0.037(2) -0.0080(18) -0.0056(18) -0.0025(17)
C23 0.0324(19) 0.051(2) 0.023(2) 0.0013(18) 0.0001(15) 0.0046(17)
C24 0.0280(18) 0.038(2) 0.034(2) -0.0010(17) -0.0043(15) 0.0036(15)
C25 0.0250(16) 0.033(2) 0.026(2) -0.0018(16) -0.0020(14) -0.0009(14)
C26 0.0177(14) 0.0228(17) 0.035(2) 0.0029(15) 0.0004(13) -0.0007(13)
C27 0.0200(15) 0.0206(16) 0.0280(19) 0.0031(14) 0.0004(13) -0.0004(12)
C28 0.0229(16) 0.0250(18) 0.033(2) 0.0015(15) 0.0051(14) -0.0005(13)
C29 0.0317(18) 0.0264(19) 0.0195(19) 0.0007(15) 0.0049(14) 0.0020(14)
C30 0.0232(16) 0.0142(15) 0.0285(19) -0.0003(14) 0.0015(13) -0.0009(12)
C31 0.0261(16) 0.0235(17) 0.0236(19) 0.0013(14) 0.0007(13) 0.0034(13)
C32 0.0218(16) 0.038(2) 0.033(2) -0.0051(17) -0.0012(14) 0.0066(14)
C33 0.039(2) 0.026(2) 0.041(2) 0.0036(17) -0.0070(17) 0.0020(16)
C34 0.0185(15) 0.0244(18) 0.0247(19) 0.0014(14) 0.0024(13) -0.0004(12)
C35 0.0229(16) 0.0302(19) 0.027(2) 0.0104(15) -0.0036(14) 0.0019(14)
C36 0.0172(15) 0.034(2) 0.0248(19) 0.0033(15) -0.0035(13) -0.0031(13)
C37 0.0205(15) 0.0274(18) 0.0239(19) -0.0013(15) 0.0000(13) -0.0012(13)
C38 0.0215(16) 0.0281(18) 0.027(2) -0.0007(15) 0.0000(14) -0.0012(13)
C39 0.0310(18) 0.0188(17) 0.038(2) -0.0025(16) -0.0022(16) 0.0030(13)
C40 0.048(3) 0.030(2) 0.075(3) 0.004(2) -0.020(2) 0.0022(18)
C41 0.096(4) 0.043(3) 0.055(3) -0.011(2) -0.013(3) 0.016(3)
C42 0.043(3) 0.031(2) 0.136(5) 0.020(3) 0.004(3) -0.0048(19)

loop_
_geom_bond_atom_site_label_1
_geom_bond_atom_site_label_2
_geom_bond_distance
_geom_bond_site_symmetry_2
_geom_bond_publ_flag
Zn1 N1 2.054(3) . ?
Zn1 N2 1.978(3) . ?
Zn1 N5 2.068(3) . ?
Zn1 N6 1.958(3) . ?
Zn2 N3 1.968(3) . ?
Zn2 N4 2.064(3) . ?
Zn2 N7 1.988(3) . ?
Zn2 N8 2.082(3) . ?
N1 C4 1.495(4) . ?
N1 C5 1.302(4) . ?
N2 C6 1.379(4) . ?
N2 C9 1.361(4) . ?
N3 C13 1.357(4) . ?
N3 C16 1.393(4) . ?
N4 C17 1.289(4) . ?
N4 C18 1.486(4) . ?
N5 C25 1.489(4) . ?
N5 C26 1.293(4) . ?
N6 C27 1.387(4) . ?
N6 C30 1.352(4) . ?
N7 C34 1.361(4) . ?
N7 C37 1.388(4) . ?
N8 C38 1.289(4) . ?
N8 C39 1.494(4) . ?
C1 C4 1.526(5) . ?
C2 C4 1.519(5) . ?
C3 C4 1.530(5) . ?
C5 C6 1.431(4) . ?
C6 C7 1.393(4) . ?
C7 C8 1.400(5) . ?
C8 C9 1.401(4) . ?
C9 C10 1.519(4) . ?
C10 C13 1.523(4) . ?
C10 C11 1.543(4) . ?
C10 C12 1.544(4) . ?
C13 C14 1.400(4) . ?
C14 C15 1.392(4) . ?
C15 C16 1.386(5) . ?
C16 C17 1.420(4) . ?
C18 C19 1.521(5) . ?
C18 C20 1.524(5) . ?
C18 C21 1.535(5) . ?
C22 C25 1.536(5) . ?
C23 C25 1.528(5) . ?
C24 C25 1.538(5) . ?
C26 C27 1.417(5) . ?
C27 C28 1.393(5) . ?
C28 C29 1.389(5) . ?
C29 C30 1.402(4) . ?
C30 C31 1.520(4) . ?
C31 C34 1.526(5) . ?
C31 C32 1.531(5) . ?
C31 C33 1.546(5) . ?
C34 C35 1.398(4) . ?
C35 C36 1.397(5) . ?
C36 C37 1.390(4) . ?
C37 C38 1.425(5) . ?
C39 C42 1.506(5) . ?
C39 C40 1.516(5) . ?
C39 C41 1.535(6) . ?
